data_4319248
loop_
_publ_author_name
'Alexander Bilyk'
'Annegret K. Hall'
'Jack M. Harrowfield'
'M. Wais Hosseini'
'Brian W. Skelton'
'Allan H. White'

_publ_contact_author_address
;
   Department of Chemistry
   University of Western Australia
   Nedlands
   Western Australia 6907
   Australia
;
_publ_contact_author_email bws@crystal.uwa.edu.au
_publ_contact_author_fax (+61)_08_9380_1118
_publ_contact_author_name 'Skelton, B. W.'
_publ_contact_author_phone (+61)_08-9380_3481
_publ_section_title
;
 Systematic Structural Coordination Chemistry of
 p-tert-Butyltetrathiacalix[4]arene: 1. Group 1 Elements and Congeners
;
_journal_name_full 'Inorganic Chemistry'
_journal_page_first 672
_journal_page_last 686
_journal_paper_doi 10.1021/ic001008c
_journal_volume 40
_journal_year 2001
_chemical_formula_sum 'C41 H49 Cl3 O4 S4'
_chemical_formula_weight 840.46
_space_group_IT_number 130
_symmetry_cell_setting tetragonal
_symmetry_space_group_name_Hall '-P 4a 2ac'
_symmetry_space_group_name_H-M 'P 4/n c c :2'
_cell_angle_alpha 90.00000
_cell_angle_beta 90.00000
_cell_angle_gamma 90.00000
_cell_formula_units_Z 4
_cell_length_a 15.824(7)
_cell_length_b 15.824(7)
_cell_length_c 17.383(9)
_cell_measurement_reflns_used 8
_cell_measurement_temperature 293
_cell_measurement_theta_max 12.2
_cell_measurement_theta_min 12.2
_cell_volume 4353(4)
_computing_cell_refinement 'Enraf Nonius software'
_computing_data_collection 'Enraf Nonius software'
_computing_data_reduction xtal
_computing_molecular_graphics xtal
_computing_publication_material 'xtal BONDLA CIFIO'
_computing_structure_refinement xtal
_computing_structure_solution xtal
_diffrn_ambient_temperature 293
_diffrn_measurement_device_type
;
 CAD4 diffractometer
;
_diffrn_measurement_method '2\q-\w scans'
_diffrn_radiation_detector 'scintillation counter'
_diffrn_radiation_monochromator graphite
_diffrn_radiation_source 'rotating anode'
_diffrn_radiation_type 'Mo K\a'
_diffrn_radiation_wavelength .71073
_diffrn_reflns_av_R_equivalents .114
_diffrn_reflns_limit_h_max 13
_diffrn_reflns_limit_h_min 0
_diffrn_reflns_limit_k_max 13
_diffrn_reflns_limit_k_min 0
_diffrn_reflns_limit_l_max 20
_diffrn_reflns_limit_l_min -20
_diffrn_reflns_number 8795
_diffrn_reflns_theta_max 25.0
_diffrn_standards_decay_% 0
_diffrn_standards_interval_time 60
_diffrn_standards_number 8
_exptl_absorpt_coefficient_mu .441
_exptl_absorpt_correction_T_max .81
_exptl_absorpt_correction_T_min .66
_exptl_absorpt_correction_type gaussian
_exptl_absorpt_process_details
;
 XTAL absorb              
;
_exptl_crystal_colour colourless
_exptl_crystal_density_diffrn 1.283
_exptl_crystal_description block
_exptl_crystal_F_000 1768
_exptl_crystal_size_max 1.20
_exptl_crystal_size_mid 1.00
_exptl_crystal_size_min .50
_refine_diff_density_max .51
_refine_diff_density_min -.47
_refine_ls_goodness_of_fit_all 1.664
_refine_ls_goodness_of_fit_ref 2.035
_refine_ls_hydrogen_treatment noref
_refine_ls_matrix_type full
_refine_ls_number_constraints 0
_refine_ls_number_parameters 136
_refine_ls_number_reflns 817
_refine_ls_number_restraints 0
_refine_ls_R_factor_all .141
_refine_ls_R_factor_gt .073
_refine_ls_shift/su_max .084
_refine_ls_shift/su_mean .0083
_refine_ls_structure_factor_coef F
_refine_ls_weighting_scheme sigma
_refine_ls_wR_factor_all .114
_refine_ls_wR_factor_ref .088
_reflns_limit_h_max 18
_reflns_limit_h_min 0
_reflns_limit_k_max 18
_reflns_limit_k_min 0
_reflns_limit_l_max 20
_reflns_limit_l_min 0
_reflns_number_gt 817
_reflns_number_observed 817
_reflns_number_total 1926
_reflns_threshold_expression 'I    > 3.00 sig(I   )'
_cod_data_source_file ic001008c_02.cif
_cod_data_source_block abbs4
_cod_original_sg_symbol_Hall -p_4a_2ac
_cod_original_sg_symbol_H-M 'P 4/n c c'
_cod_database_code 4319248

loop_
_symmetry_equiv_pos_as_xyz
+x,+y,+z
1/2+x,-y,1/2-z
1/2-x,1/2-y,+z
-x,1/2+y,1/2-z
1/2+y,1/2+x,1/2-z
+y,1/2-x,+z
1/2-y,+x,+z
-y,-x,1/2-z
-x,-y,-z
1/2-x,+y,1/2+z
1/2+x,1/2+y,-z
+x,1/2-y,1/2+z
1/2-y,1/2-x,1/2+z
-y,1/2+x,-z
1/2+y,-x,-z
+y,+x,1/2+z

loop_
_atom_site_label
_atom_site_fract_x
_atom_site_fract_y
_atom_site_fract_z
_atom_site_U_iso_or_equiv
_atom_site_adp_type
_atom_site_calc_flag
_atom_site_calc_attached_atom
_atom_site_occupancy
_atom_site_disorder_assembly
_atom_site_disorder_group
O1 .6248(3) .7269(3) .1100(2) .076(3) Uani ? ? 1.00000 ? ?
C1 .5781(4) .7163(4) .1754(3) .063(4) Uani ? ? 1.00000 ? ?
C2 .5704(4) .6377(4) .2099(3) .064(4) Uani ? ? 1.00000 ? ?
S2 .61328(11) .54603(11) .16519(11) .0746(12) Uani ? ? 1.00000 ? ?
C3 .5251(4) .6298(4) .2783(4) .074(5) Uani ? ? 1.00000 ? ?
C4 .4882(5) .6977(4) .3153(4) .082(5) Uani ? ? 1.00000 ? ?
C41 .4364(6) .6880(6) .3885(5) .121(7) Uani ? ? 1.00000 ? ?
C42 .4429(15) .7647(9) .4360(8) .32(2) Uani ? ? 1.00000 ? ?
C43 .4613(8) .6128(8) .4335(5) .162(10) Uani ? ? 1.00000 ? ?
C44 .3463(7) .6716(11) .3642(7) .220(13) Uani ? ? 1.00000 ? ?
C5 .4949(4) .7737(4) .2775(4) .078(5) Uani ? ? 1.00000 ? ?
C6 .5400(4) .7863(4) .2096(3) .068(4) Uani ? ? 1.00000 ? ?
Cl1 .75000 .75000 .2966(3) .152(3) Uani ? ? 1.00000 ? ?
Cl2 .6744(17) .692(2) .4237(7) .29(2) Uani ? ? .25000 ? ?
Cl3 .7689(16) .8342(7) .4361(5) .206(14) Uani ? ? .25000 ? ?
C0 .7073(13) .751(4) .3747(11) .073(8) Uiso ? ? .25000 ? ?
H1 .65125 .67426 .09722 .10000 Uiso ? ? 1.00000 ? ?
H3 .51758 .57281 .30042 .09500 Uiso ? ? 1.00000 ? ?
H42a .41250 .75390 .48423 .40000 Uiso ? ? 1.00000 ? ?
H42b .41012 .80757 .40957 .40000 Uiso ? ? 1.00000 ? ?
H42c .49982 .78420 .44662 .40000 Uiso ? ? 1.00000 ? ?
H43a .51892 .60846 .44526 .22000 Uiso ? ? 1.00000 ? ?
H43b .44345 .55927 .41004 .22000 Uiso ? ? 1.00000 ? ?
H43c .43022 .60985 .48223 .22000 Uiso ? ? 1.00000 ? ?
H44a .32174 .72988 .34765 .30000 Uiso ? ? 1.00000 ? ?
H44b .34735 .64248 .31462 .30000 Uiso ? ? 1.00000 ? ?
H44c .32116 .63503 .40210 .30000 Uiso ? ? 1.00000 ? ?
H5 .47137 .82270 .30144 .10000 Uiso ? ? 1.00000 ? ?
H0 .69477 .81102 .35946 .12000 Uiso ? ? .25000 ? ?

loop_
_atom_site_aniso_label
_atom_site_aniso_U_11
_atom_site_aniso_U_22
_atom_site_aniso_U_33
_atom_site_aniso_U_12
_atom_site_aniso_U_13
_atom_site_aniso_U_23
O1 .082(3) .078(3) .067(3) .003(3) .015(2) -.007(2)
C1 .050(4) .079(5) .059(4) -.004(3) -.007(3) -.015(4)
C2 .047(4) .071(4) .074(4) -.012(3) .000(3) -.020(4)
S2 .0723(12) .0672(12) .0844(13) -.0083(10) .0096(11) -.0264(10)
C3 .071(5) .073(5) .078(5) -.012(4) .018(4) -.002(4)
C4 .088(5) .073(4) .085(5) -.009(4) .024(4) -.010(4)
C41 .143(7) .119(7) .102(6) -.003(7) .068(6) -.012(6)
C42 .62(3) .165(11) .190(13) -.072(18) .257(17) -.097(11)
C43 .179(11) .212(12) .094(6) -.008(10) .069(7) .001(7)
C44 .132(10) .313(17) .215(12) .012(11) .086(10) .073(13)
C5 .064(4) .091(5) .080(5) -.002(4) .006(4) -.035(4)
C6 .062(4) .069(5) .071(4) .002(3) -.013(3) -.017(3)
Cl1 .185(3) .185(3) .086(3) .00000 .00000 .00000
Cl2 .26(2) .47(4) .148(10) -.213(19) -.046(14) .09(2)
Cl3 .39(3) .127(8) .097(6) .132(17) -.068(12) -.067(6)

loop_
_atom_type_symbol
_atom_type_description
_atom_type_oxidation_number
_atom_type_number_in_cell
_atom_type_scat_dispersion_real
_atom_type_scat_dispersion_imag
_atom_type_scat_source
C ? 0 164 .002 .002 'Int Tables Vol IV Tables 2.2B and 2.3.1'
O ? 0 16 .008 .006 'Int Tables Vol IV Tables 2.2B and 2.3.1'
H ? 0 196 0 0 'Int Tables Vol IV Tables 2.2B and 2.3.1'
S ? 0 16 .11 .124 'Int Tables Vol IV Tables 2.2B and 2.3.1'
Cl ? 0 12 .132 .159 'Int Tables Vol IV Tables 2.2B and 2.3.1'

loop_
_diffrn_attenuator_code
_diffrn_attenuator_scale
? ?

loop_
_geom_angle_atom_site_label_1
_geom_angle_atom_site_label_2
_geom_angle_atom_site_label_3
_geom_angle_site_symmetry_1
_geom_angle_site_symmetry_2
_geom_angle_site_symmetry_3
_geom_angle
_geom_angle_publ_flag
C1 O1 H1 . . . 108.8(4) ?
O1 C1 C2 . . . 121.2(5) ?
O1 C1 C6 . . . 119.4(5) ?
C2 C1 C6 . . . 119.4(5) ?
C1 C2 S2 . . . 120.6(5) ?
C1 C2 C3 . . . 119.6(6) ?
S2 C2 C3 . . . 119.7(5) ?
C2 S2 C6 . . '7 655' 101.3(3) ?
C2 C3 C4 . . . 123.0(6) ?
C2 C3 H3 . . . 118.5(6) ?
C4 C3 H3 . . . 118.5(6) ?
C3 C4 C41 . . . 122.6(6) ?
C3 C4 C5 . . . 115.1(6) ?
C41 C4 C5 . . . 122.0(7) ?
C4 C41 C42 . . . 110.4(9) ?
C4 C41 C43 . . . 112.4(8) ?
C4 C41 C44 . . . 107.0(7) ?
C42 C41 C43 . . . 110.4(9) ?
C42 C41 C44 . . . 111.4(13) ?
C43 C41 C44 . . . 105.2(10) ?
C41 C42 H42a . . . 107.5(13) ?
C41 C42 H42b . . . 105.9(13) ?
C41 C42 H42c . . . 115.7(17) ?
H42a C42 H42b . . . 105(2) ?
H42a C42 H42c . . . 110.4(15) ?
H42b C42 H42c . . . 111.4(15) ?
C41 C43 H43a . . . 115.8(11) ?
C41 C43 H43b . . . 113.5(9) ?
C41 C43 H43c . . . 111.3(10) ?
H43a C43 H43b . . . 107.8(12) ?
H43a C43 H43c . . . 107.1(9) ?
H43b C43 H43c . . . 99.9(11) ?
C41 C44 H44a . . . 106.1(12) ?
C41 C44 H44b . . . 108.1(10) ?
C41 C44 H44c . . . 107.5(10) ?
H44a C44 H44b . . . 100.4(11) ?
H44a C44 H44c . . . 124.6(12) ?
H44b C44 H44c . . . 109.1(17) ?
C4 C5 C6 . . . 124.7(6) ?
C4 C5 H5 . . . 118.1(6) ?
C6 C5 H5 . . . 116.9(6) ?
C1 C6 C5 . . . 118.0(6) ?
C1 C6 S2 . . '6 565' 120.3(5) ?
C5 C6 S2 . . '6 565' 121.7(5) ?
C0 Cl1 C0 . . '3 665' 53.0(11) ?
C0 Cl1 C0 . . '6 565' 37(2) ?
C0 Cl1 C0 . . '7 655' 37(2) ?
C0 Cl1 C0 '3 665' . '6 565' 37(2) ?
C0 Cl1 C0 '3 665' . '7 655' 37(2) ?
C0 Cl1 C0 '6 565' . '7 655' 53.0(11) ?
C0 Cl2 Cl3 . . '3 665' 94(2) ?
C0 Cl2 Cl3 . . '7 655' 58(2) ?
C0 Cl2 C0 . . '7 655' 39(2) ?
C0 Cl2 H0 . . '7 655' 44.3(19) ?
Cl3 Cl2 Cl3 '3 665' . '7 655' 117(3) ?
Cl3 Cl2 C0 '3 665' . '7 655' 59(2) ?
Cl3 Cl2 H0 '3 665' . '7 655' 92.7(19) ?
Cl3 Cl2 C0 '7 655' . '7 655' 91(2) ?
Cl3 Cl2 H0 '7 655' . '7 655' 98(2) ?
C0 Cl2 H0 '7 655' . '7 655' 42.8(16) ?
C0 Cl3 Cl2 . . '3 665' 93(2) ?
C0 Cl3 C0 . . '3 665' 42.3(12) ?
C0 Cl3 Cl2 . . '6 565' 49.1(15) ?
C0 Cl3 Cl3 . . '6 565' 72.4(14) ?
C0 Cl3 C0 . . '6 565' 25(2) ?
C0 Cl3 Cl3 . . '7 655' 38.6(8) ?
Cl2 Cl3 C0 '3 665' . '3 665' 51.0(18) ?
Cl2 Cl3 Cl2 '3 665' . '6 565' 142(2) ?
Cl2 Cl3 Cl3 '3 665' . '6 565' 35(2) ?
Cl2 Cl3 C0 '3 665' . '6 565' 79(3) ?
Cl2 Cl3 Cl3 '3 665' . '7 655' 122(2) ?
C0 Cl3 Cl2 '3 665' . '6 565' 91.3(15) ?
C0 Cl3 Cl3 '3 665' . '6 565' 40.4(11) ?
C0 Cl3 C0 '3 665' . '6 565' 32(2) ?
C0 Cl3 Cl3 '3 665' . '7 655' 76.8(12) ?
Cl2 Cl3 Cl3 '6 565' . '6 565' 115.6(15) ?
Cl2 Cl3 C0 '6 565' . '6 565' 65(3) ?
Cl2 Cl3 Cl3 '6 565' . '7 655' 27.8(14) ?
Cl3 Cl3 C0 '6 565' . '6 565' 72(2) ?
Cl3 Cl3 Cl3 '6 565' . '7 655' 90.0(9) ?
C0 Cl3 Cl3 '6 565' . '7 655' 63(2) ?
Cl1 C0 Cl2 . . . 136(4) ?
Cl1 C0 Cl3 . . . 106(2) ?
Cl1 C0 H0 . . . 82(2) ?
Cl1 C0 Cl3 . . '3 665' 116(3) ?
Cl1 C0 C0 . . '3 665' 63.5(12) ?
Cl1 C0 Cl2 . . '6 565' 127(4) ?
Cl1 C0 C0 . . '6 565' 72(2) ?
Cl1 C0 Cl3 . . '7 655' 167(5) ?
Cl1 C0 C0 . . '7 655' 72(2) ?
Cl1 C0 H0 . . '7 655' 83(2) ?
Cl2 C0 Cl3 . . . 108.2(15) ?
Cl2 C0 H0 . . . 137(3) ?
Cl2 C0 Cl3 . . '3 665' 34.9(18) ?
Cl2 C0 C0 . . '3 665' 111(4) ?
Cl2 C0 Cl2 . . '6 565' 97(2) ?
Cl2 C0 C0 . . '6 565' 138(3) ?
Cl2 C0 Cl3 . . '7 655' 56(2) ?
Cl2 C0 C0 . . '7 655' 76(4) ?
Cl2 C0 H0 . . '7 655' 55(3) ?
Cl3 C0 H0 . . . 67(2) ?
Cl3 C0 Cl3 . . '3 665' 94.4(11) ?
Cl3 C0 C0 . . '3 665' 61(3) ?
Cl3 C0 Cl2 . . '6 565' 39.8(18) ?
Cl3 C0 C0 . . '6 565' 34.3(19) ?
Cl3 C0 Cl3 . . '7 655' 70(2) ?
Cl3 C0 C0 . . '7 655' 98(3) ?
Cl3 C0 H0 . . '7 655' 156(3) ?
H0 C0 Cl3 . . '3 665' 158(3) ?
H0 C0 C0 . . '3 665' 103(4) ?
H0 C0 Cl2 . . '6 565' 50(2) ?
H0 C0 C0 . . '6 565' 59(4) ?
H0 C0 Cl3 . . '7 655' 85(3) ?
H0 C0 C0 . . '7 655' 145(4) ?
H0 C0 H0 . . '7 655' 137(2) ?
Cl3 C0 C0 '3 665' . '3 665' 77(3) ?
Cl3 C0 Cl2 '3 665' . '6 565' 107.4(14) ?
Cl3 C0 C0 '3 665' . '6 565' 112(3) ?
Cl3 C0 Cl3 '3 665' . '7 655' 77(2) ?
Cl3 C0 C0 '3 665' . '7 655' 45(3) ?
Cl3 C0 H0 '3 665' . '7 655' 62(3) ?
C0 C0 Cl2 '3 665' . '6 565' 101(4) ?
C0 C0 C0 '3 665' . '6 565' 45(4) ?
C0 C0 Cl3 '3 665' . '7 655' 121(2) ?
C0 C0 C0 '3 665' . '7 655' 45(4) ?
C0 C0 H0 '3 665' . '7 655' 106(4) ?
Cl2 C0 C0 '6 565' . '6 565' 65(4) ?
Cl2 C0 Cl3 '6 565' . '7 655' 42(2) ?
Cl2 C0 C0 '6 565' . '7 655' 134(3) ?
Cl2 C0 H0 '6 565' . '7 655' 147(2) ?
C0 C0 Cl3 '6 565' . '7 655' 102(4) ?
C0 C0 C0 '6 565' . '7 655' 90(4) ?
C0 C0 H0 '6 565' . '7 655' 148(4) ?
Cl3 C0 C0 '7 655' . '7 655' 121(3) ?
Cl3 C0 H0 '7 655' . '7 655' 106(3) ?
C0 C0 H0 '7 655' . '7 655' 63(4) ?
C0 H0 Cl2 . . '6 565' 87(2) ?
C0 H0 C0 . . '6 565' 58(2) ?
Cl2 H0 C0 '6 565' . '6 565' 81(2) ?

loop_
_geom_bond_atom_site_label_1
_geom_bond_atom_site_label_2
_geom_bond_site_symmetry_1
_geom_bond_site_symmetry_2
_geom_bond_distance
_geom_bond_publ_flag
O1 C1 . . 1.366(7) ?
O1 H1 . . .958(4) ?
C1 C2 . . 1.386(9) ?
C1 C6 . . 1.394(9) ?
C2 S2 . . 1.780(6) ?
C2 C3 . . 1.394(9) ?
S2 C6 . '7 655' 1.770(6) ?
C3 C4 . . 1.382(9) ?
C3 H3 . . .987(6) ?
C4 C41 . . 1.521(11) ?
C4 C5 . . 1.375(10) ?
C41 C42 . . 1.472(17) ?
C41 C43 . . 1.476(15) ?
C41 C44 . . 1.510(15) ?
C42 H42a . . .982(16) ?
C42 H42b . . .970(17) ?
C42 H42c . . .97(2) ?
C43 H43a . . .938(12) ?
C43 H43b . . .982(12) ?
C43 H43c . . .981(10) ?
C44 H44a . . 1.041(17) ?
C44 H44b . . .977(14) ?
C44 H44c . . .962(14) ?
C5 C6 . . 1.393(9) ?
C5 H5 . . .956(7) ?
Cl1 C0 . . 1.52(2) ?
Cl1 C0 . '3 665' 1.52(2) ?
Cl1 C0 . '6 565' 1.52(2) ?
Cl1 C0 . '7 655' 1.52(2) ?
Cl2 C0 . . 1.37(5) ?
Cl2 Cl3 . '3 665' 1.01(4) ?
Cl2 Cl3 . '7 655' 1.25(4) ?
Cl2 C0 . '7 655' 1.48(5) ?
Cl2 H0 . '7 655' 1.141(13) ?
Cl3 C0 . . 1.96(4) ?
Cl3 C0 . '3 665' 1.76(5) ?
Cl3 Cl3 . '6 565' 1.93(3) ?
Cl3 C0 . '6 565' 1.28(3) ?
Cl3 Cl3 . '7 655' 1.93(3) ?
C0 H0 . . 1.01(6) ?
C0 C0 . '3 665' 1.35(3) ?
C0 C0 . '6 565' .96(6) ?
C0 C0 . '7 655' .96(6) ?
C0 H0 . '7 655' .97(5) ?

loop_
_geom_contact_atom_site_label_1
_geom_contact_atom_site_label_2
_geom_contact_distance
_geom_contact_site_symmetry_1
_geom_contact_site_symmetry_2
_geom_contact_publ_flag
O1 O1 4.028(6) . '3 665' ?
O1 O1 2.848(6) . '7 655' ?
O1 O1 2.848(6) . '6 565' ?
O1 C1 3.592(7) . '6 565' ?
O1 C1 3.627(7) . '7 655' ?
O1 C2 3.653(8) . '6 565' ?
O1 C2 2.397(7) . . ?
O1 S2 3.024(5) . . ?
O1 S2 2.979(5) . '6 565' ?
O1 C3 3.661(8) . . ?
O1 C5 3.640(8) . . ?
O1 C6 2.384(7) . . ?
O1 Cl1 3.818(6) . . ?
O1 Cl2 3.507(17) . '16 554' ?
O1 Cl2 3.575(18) . '12 564' ?
O1 Cl3 3.854(14) . '10 654' ?
O1 Cl3 3.093(9) . '13 664' ?
O1 H1 2.093(4) . '6 565' ?
C1 S2 2.751(7) . '6 565' ?
C1 S2 2.756(7) . . ?
C1 C3 2.402(9) . . ?
C1 C4 2.833(9) . . ?
C1 C5 2.389(9) . . ?
C1 H1 1.905(6) . . ?
C2 C4 2.440(9) . . ?
C2 C5 2.728(9) . . ?
C2 C6 2.400(9) . . ?
C2 C6 2.745(9) . '7 655' ?
C2 H1 2.410(6) . . ?
C2 H3 2.056(6) . . ?
S2 S2 4.626(3) . '8 665' ?
S2 C3 2.751(7) . . ?
S2 C43 3.969(12) . '8 665' ?
S2 C5 2.769(7) . '7 655' ?
S2 H1 2.424(2) . . ?
S2 H3 2.828(2) . . ?
S2 H3 3.169(2) . '8 665' ?
S2 H43b 3.032(2) . '8 665' ?
S2 H43c 3.671(2) . '16 554' ?
S2 H5 2.834(2) . '7 655' ?
C3 C41 2.547(11) . . ?
C3 C43 2.893(11) . . ?
C3 C5 2.327(9) . . ?
C3 C6 2.759(9) . . ?
C4 C42 2.458(16) . . ?
C4 C43 2.490(12) . . ?
C4 C44 2.436(14) . . ?
C4 C6 2.452(9) . . ?
C4 H3 2.046(7) . . ?
C4 H42b 2.690(7) . . ?
C4 H42c 2.668(7) . . ?
C4 H44b 2.393(7) . . ?
C4 H5 2.011(7) . . ?
C41 C5 2.534(11) . . ?
C41 H42a 2.000(9) . . ?
C41 H42b 1.972(9) . . ?
C41 H42c 2.085(9) . . ?
C41 H43a 2.064(9) . . ?
C41 H43b 2.074(9) . . ?
C41 H43c 2.047(9) . . ?
C41 H44a 2.058(9) . . ?
C41 H44b 2.038(9) . . ?
C41 H44c 2.021(10) . . ?
C41 H5 2.673(9) . . ?
C42 C43 2.42(2) . . ?
C42 C44 2.46(2) . . ?
C42 C5 2.879(16) . . ?
C42 H43c 2.587(14) . . ?
C42 H44a 2.52(2) . . ?
C42 H5 2.553(14) . . ?
C43 C44 2.372(17) . . ?
C43 H3 2.558(9) . . ?
C43 H42a 2.521(12) . . ?
C43 H44c 2.310(12) . . ?
C44 H42a 2.674(14) . . ?
C44 H42b 2.505(17) . . ?
C44 H43b 2.482(15) . . ?
C44 H43c 2.632(13) . . ?
C6 H5 2.015(6) . . ?
Cl1 Cl2 2.68(2) . '6 565' ?
Cl1 Cl2 2.68(2) . '7 655' ?
Cl1 Cl2 2.68(2) . '3 665' ?
Cl1 Cl2 2.68(2) . . ?
Cl1 Cl3 2.782(10) . '6 565' ?
Cl1 Cl3 2.782(10) . . ?
Cl1 Cl3 2.782(10) . '3 665' ?
Cl1 Cl3 2.782(10) . '7 655' ?
Cl1 H0 1.700(3) . '7 655' ?
Cl1 H0 1.700(3) . '6 565' ?
Cl1 H0 1.700(3) . '3 665' ?
Cl1 H0 1.700(3) . . ?
Cl2 Cl2 2.14(4) . '6 565' ?
Cl2 Cl2 2.14(4) . '7 655' ?
Cl2 Cl2 3.03(4) . '3 665' ?
Cl2 Cl3 2.72(4) . . ?
Cl2 Cl3 2.61(3) . '6 565' ?
Cl2 C0 2.25(4) . '3 665' ?
Cl2 C0 2.18(5) . '6 565' ?
Cl2 H43a 2.81(3) . . ?
Cl2 H0 2.22(3) . . ?
Cl2 H0 2.35(2) . '3 665' ?
Cl3 Cl3 2.730(17) . '3 665' ?
Cl3 C0 2.30(2) . '7 655' ?
Cl3 H42c 2.645(11) . '6 565' ?
Cl3 H0 1.812(17) . . ?
Cl3 H0 1.558(13) . '6 565' ?
Cl3 H0 2.870(14) . '7 655' ?
Cl3 H0 2.717(11) . '3 665' ?
C0 H0 1.85(4) . '3 665' ?
C0 H0 1.87(3) . '6 565' ?
H3 H43b 2.2479(9) . . ?
H42a H42b 1.5515(6) . . ?
H42a H42c 1.6020(5) . . ?
H42a H43c 2.2969(10) . . ?
H42a H44c 2.3670(9) . '14 656' ?
H42b H42c 1.6020(6) . . ?
H42b H44a 2.1508(6) . . ?
H42b H5 2.1283(9) . . ?
H43a H43b 1.5514(5) . . ?
H43a H43c 1.5439(6) . . ?
H43b H43c 1.5030(6) . . ?
H43b H44c 2.2806(8) . . ?
H43c H44c 2.2533(7) . . ?
H44a H44a 2.3580(10) . '3 565' ?
H44a H44b 1.5513(6) . . ?
H44a H44c 1.7745(6) . . ?
H44b H44b 2.2581(12) . '8 665' ?
H44b H44c 1.5805(8) . . ?
H0 H0 1.8418(8) . '6 565' ?
H0 H0 1.8418(8) . '7 655' ?

loop_
_geom_hbond_atom_site_label_D
_geom_hbond_atom_site_label_H
_geom_hbond_atom_site_label_A
_geom_hbond_site_symmetry_D
_geom_hbond_site_symmetry_H
_geom_hbond_site_symmetry_A
_geom_hbond_distance_DH
_geom_hbond_distance_HA
_geom_hbond_distance_DA
_geom_hbond_angle_DHA
_geom_hbond_publ_flag
? ? ? ? ? ? ? ? ? ? ?

loop_
_geom_torsion_atom_site_label_1
_geom_torsion_atom_site_label_2
_geom_torsion_atom_site_label_3
_geom_torsion_atom_site_label_4
_geom_torsion_site_symmetry_1
_geom_torsion_site_symmetry_2
_geom_torsion_site_symmetry_3
_geom_torsion_site_symmetry_4
_geom_torsion
_geom_torsion_publ_flag
? ? ? ? ? ? ? ? ? ?
